data_4128771
loop_
_publ_author_name
'Corella-Ochoa, M Nieves'
'Tapia, Jes\'us B'
'Rubin, Heather N.'
'Lillo, Vanesa'
'Gonz\'alez-Cobos, Jes\'us'
'N\'u\~nez-Rico, Jos\'e Luis'
'Balestra, Salvador R. G.'
'Almora-Barrios, Neyvis'
'Lled\'os, Marina'
'G\"uell-Bara, Arnau'
'Cabezas-Gim\'enez, Juanjo'
'Escudero-Ad\'an, Eduardo C'
'Vidal-Ferran, Anton'
'Calero, Sof\'ia'
'Reynolds, Melissa'
'Mart\'i-Gastaldo, Carlos'
'Gal\'an-Mascar\'os, Jos\'e Ram\'on'

_publ_section_title
;
 Homochiral Metal-Organic Frameworks for Enantioselective Separations in
 Liquid Chromatography.
;
_journal_issue 36
_journal_name_full 'Journal of the American Chemical Society'
_journal_page_first 14306
_journal_page_last 14316
_journal_paper_doi 10.1021/jacs.9b06500
_journal_volume 141
_journal_year 2019
_chemical_absolute_configuration ad
_chemical_formula_sum 'C16 H16 Cu N10 O4'
_chemical_formula_weight 475.93
_space_group_IT_number 212
_space_group_name_Hall 'P 4acd 2ab 3'
_space_group_name_H-M_alt 'P 43 3 2'
_symmetry_cell_setting cubic
_symmetry_space_group_name_H-M 'P 43 3 2'
_atom_sites_solution_hydrogens geom
_audit_creation_method SHELXL-2014/6
_cell_angle_alpha 90
_cell_angle_beta 90
_cell_angle_gamma 90
_cell_formula_units_Z 12
_cell_length_a 20.262(2)
_cell_length_b 20.262(2)
_cell_length_c 20.262(2)
_cell_measurement_reflns_used 2748
_cell_measurement_temperature 100(2)
_cell_measurement_theta_max 24.15
_cell_measurement_theta_min 2.25
_cell_volume 8318.5(14)
_computing_cell_refinement 'Bruker APEX2 v2014.9-0'
_computing_data_collection 'Bruker APEX2 v2014.9-0'
_computing_data_reduction 'Bruker SAINT V7.60A'
_computing_molecular_graphics 'Bruker SHELXTL'
_computing_publication_material 'Bruker SHELXTL'
_computing_structure_refinement 'SHELXL-2014 (Sheldrick, 2014)'
_computing_structure_solution 'SHELXS-2014 (Sheldrick, 2014)'
_diffrn_ambient_temperature 100(2)
_diffrn_detector_area_resol_mean 512
_diffrn_detector_type '4K CCD area detector APEX II'
_diffrn_measured_fraction_theta_full 0.995
_diffrn_measured_fraction_theta_max 0.993
_diffrn_measurement_device_type 'APEX DUO Kappa 4-axis goniometer'
_diffrn_measurement_method
;
 Fullsphere data collection, phi and omega scans
;
_diffrn_measurement_specimen_support 'magnetic support with MicroMount'
_diffrn_radiation_monochromator 'Quazar MX Multilayer Optics'
_diffrn_radiation_type MoK\a
_diffrn_radiation_wavelength 0.71073
_diffrn_reflns_Laue_measured_fraction_full 0.995
_diffrn_reflns_Laue_measured_fraction_max 0.993
_diffrn_reflns_limit_k_max 20
_diffrn_reflns_limit_k_min -14
_diffrn_reflns_limit_l_max 25
_diffrn_reflns_limit_l_min -5
_diffrn_reflns_point_group_measured_fraction_full 0.997
_diffrn_reflns_point_group_measured_fraction_max 0.995
_diffrn_reflns_theta_full 25.242
_diffrn_reflns_theta_max 27.108
_diffrn_reflns_theta_min 1.741
_diffrn_source 'Microfocus source E025 IuS'
_diffrn_source_current 0.6
_diffrn_source_power 50
_diffrn_source_size '0.2 mm x 0.2 mm fine focus'
_diffrn_source_type 'Bruker APEX DUO'
_exptl_absorpt_coefficient_mu 0.822
_exptl_absorpt_correction_T_max 0.976
_exptl_absorpt_correction_T_min 0.899
_exptl_absorpt_correction_type empirical
_exptl_absorpt_process_details
; 
 SADABS Version 2008/1 Bruker-Nonius
 Blessing, Acta Cryst. (1995) A51 33-38
;
_exptl_crystal_colour blue
_exptl_crystal_density_diffrn 1.140
_exptl_crystal_description block
_exptl_crystal_F_000 2916
_exptl_crystal_size_max 0.20
_exptl_crystal_size_mid 0.20
_exptl_crystal_size_min 0.20
_refine_diff_density_max 0.185
_refine_diff_density_min -0.163
_refine_diff_density_rms 0.040
_refine_ls_abs_structure_details
;
 Flack x determined using 948 quotients [(I+)-(I-)]/[(I+)+(I-)]
 (Parsons, Flack and Wagner, Acta Cryst. B69 (2013) 249-259).
;
_refine_ls_abs_structure_Flack -0.016(9)
_refine_ls_extinction_method none
_refine_ls_goodness_of_fit_ref 1.076
_refine_ls_hydrogen_treatment constr
_refine_ls_matrix_type full
_refine_ls_number_parameters 141
_refine_ls_number_reflns 3063
_refine_ls_number_restraints 96
_refine_ls_restrained_S_all 1.069
_refine_ls_R_factor_all 0.0444
_refine_ls_R_factor_gt 0.0333
_refine_ls_shift/su_max 0.000
_refine_ls_shift/su_mean 0.000
_refine_ls_structure_factor_coef Fsqd
_refine_ls_weighting_details 'w=1/[\s^2^(Fo^2^)+(0.0396P)^2^+1.3963P] where P=(Fo^2^+2Fc^2^)/3'
_refine_ls_weighting_scheme calc
_refine_ls_wR_factor_gt 0.0812
_refine_ls_wR_factor_ref 0.0854
_reflns_Friedel_coverage 0.668
_reflns_Friedel_fraction_full 1.000
_reflns_Friedel_fraction_max 0.998
_reflns_number_gt 2612
_reflns_number_total 3063
_reflns_threshold_expression 'I > 2\s(I)'
_cod_data_source_file ja9b06500_si_003.cif
_cod_data_source_block TAMOF1_403K
_cod_depositor_comments
;
The following automatic conversions were performed:

data item '_symmetry_cell_setting' value 'Cubic' was changed to
'cubic' in accordance with the
/home/data/users/saulius/crontab/automatic-downloads/current/ACS/lib/dictionaries/cif_core.dic
dictionary named 'cif_core.dic' version 2.4.2 last updated on
2011-04-26.

Automatic conversion script
Id: cif_fix_values 6909 2019-04-08 15:41:33Z antanas 
;
_cod_original_cell_volume 8319(3)
_cod_original_sg_symbol_H-M P4(3)32
_cod_database_code 4128771
_shelx_space_group_comment
;
The symmetry employed for this shelxl refinement is uniquely defined
by the following loop, which should always be used as a source of
symmetry information in preference to the above space-group names.
They are only intended as comments.
;
_shelx_estimated_absorpt_t_min 0.960
_shelx_estimated_absorpt_t_max 0.976
_shelxl_version_number 2014/6

loop_
_space_group_symop_operation_xyz
'x, y, z'
'-x+1/2, -y, z+1/2'
'-x, y+1/2, -z+1/2'
'x+1/2, -y+1/2, -z'
'z, x, y'
'z+1/2, -x+1/2, -y'
'-z+1/2, -x, y+1/2'
'-z, x+1/2, -y+1/2'
'y, z, x'
'-y, z+1/2, -x+1/2'
'y+1/2, -z+1/2, -x'
'-y+1/2, -z, x+1/2'
'y+1/4, x+3/4, -z+3/4'
'-y+1/4, -x+1/4, -z+1/4'
'y+3/4, -x+3/4, z+1/4'
'-y+3/4, x+1/4, z+3/4'
'x+1/4, z+3/4, -y+3/4'
'-x+3/4, z+1/4, y+3/4'
'-x+1/4, -z+1/4, -y+1/4'
'x+3/4, -z+3/4, y+1/4'
'z+1/4, y+3/4, -x+3/4'
'z+3/4, -y+3/4, x+1/4'
'-z+3/4, y+1/4, x+3/4'
'-z+1/4, -y+1/4, -x+1/4'

loop_
_atom_site_label
_atom_site_type_symbol
_atom_site_fract_x
_atom_site_fract_y
_atom_site_fract_z
_atom_site_U_iso_or_equiv
_atom_site_adp_type
_atom_site_occupancy
_atom_site_site_symmetry_order
_atom_site_calc_flag
_atom_site_refinement_flags_posn
_atom_site_refinement_flags_adp
_atom_site_refinement_flags_occupancy
Cu01 Cu 0.6250 0.09101(2) 0.15899(2) 0.03840(14) Uani 1 2 d S TU P
O1 O 0.38891(13) 0.17666(12) 0.29580(12) 0.0575(7) Uani 1 1 d . U .
O2 O 0.35703(13) 0.14766(11) 0.19529(13) 0.0634(7) Uani 1 1 d . U .
N1 N 0.43017(11) 0.29704(11) 0.25627(11) 0.0332(6) Uani 1 1 d . U .
N2 N 0.50838(12) 0.32815(12) 0.32280(13) 0.0370(6) Uani 1 1 d . U .
N3 N 0.46586(13) 0.38087(12) 0.31487(13) 0.0430(6) Uani 1 1 d . U .
N4 N 0.56864(14) 0.16716(13) 0.13752(14) 0.0491(7) Uani 1 1 d . U .
N5 N 0.53597(15) 0.26882(13) 0.12303(15) 0.0512(7) Uani 1 1 d . U .
H5 H 0.5375 0.3116 0.1158 0.061 Uiso 1 1 calc R U .
C1 C 0.38782(15) 0.25890(15) 0.21112(15) 0.0379(7) Uani 1 1 d . U .
H1 H 0.3435 0.2807 0.2113 0.046 Uiso 1 1 calc R U .
C2 C 0.48637(14) 0.27914(14) 0.28709(15) 0.0389(7) Uani 1 1 d . U .
H2 H 0.5069 0.2372 0.2834 0.047 Uiso 1 1 calc R U .
C3 C 0.41999(15) 0.36038(14) 0.27479(15) 0.0381(7) Uani 1 1 d . U .
H3 H 0.3839 0.3866 0.2604 0.046 Uiso 1 1 calc R U .
C4 C 0.41341(16) 0.26235(16) 0.14056(15) 0.0453(8) Uani 1 1 d . U .
H4A H 0.3824 0.2388 0.1110 0.054 Uiso 1 1 calc R U .
H4B H 0.4152 0.3091 0.1263 0.054 Uiso 1 1 calc R U .
C5 C 0.48049(16) 0.23248(16) 0.13421(15) 0.0417(7) Uani 1 1 d . U .
C6 C 0.50153(17) 0.16941(17) 0.14348(17) 0.0470(8) Uani 1 1 d . U .
H6 H 0.4739 0.1327 0.1527 0.056 Uiso 1 1 calc R U .
C7 C 0.58750(19) 0.22810(17) 0.12496(19) 0.0549(9) Uani 1 1 d . U .
H7 H 0.6320 0.2413 0.1182 0.066 Uiso 1 1 calc R U .
C8 C 0.37751(15) 0.18760(15) 0.23742(17) 0.0407(7) Uani 1 1 d . U .

loop_
_atom_site_aniso_label
_atom_site_aniso_U_11
_atom_site_aniso_U_22
_atom_site_aniso_U_33
_atom_site_aniso_U_23
_atom_site_aniso_U_13
_atom_site_aniso_U_12
Cu01 0.0413(3) 0.03695(18) 0.03695(18) 0.0052(2) 0.01185(16) 0.01185(16)
O1 0.0749(18) 0.0488(14) 0.0489(14) 0.0017(11) 0.0034(12) -0.0109(12)
O2 0.0793(18) 0.0412(13) 0.0696(16) -0.0095(12) -0.0228(14) -0.0051(12)
N1 0.0327(13) 0.0291(12) 0.0377(13) -0.0004(10) -0.0070(10) 0.0049(10)
N2 0.0367(13) 0.0326(13) 0.0415(14) 0.0068(11) -0.0089(10) -0.0005(10)
N3 0.0457(15) 0.0320(13) 0.0512(16) -0.0015(12) -0.0084(12) 0.0057(12)
N4 0.0529(16) 0.0442(15) 0.0503(16) 0.0101(12) 0.0165(12) 0.0175(13)
N5 0.0638(18) 0.0340(14) 0.0558(17) 0.0076(13) 0.0108(15) 0.0149(13)
C1 0.0313(15) 0.0356(16) 0.0469(17) -0.0080(13) -0.0105(13) 0.0090(12)
C2 0.0350(15) 0.0313(15) 0.0506(18) 0.0037(13) -0.0085(13) 0.0059(12)
C3 0.0369(16) 0.0306(15) 0.0467(17) -0.0025(13) -0.0052(13) 0.0070(12)
C4 0.0522(19) 0.0404(17) 0.0432(18) 0.0002(14) -0.0139(15) 0.0157(14)
C5 0.0503(19) 0.0416(17) 0.0333(15) 0.0002(13) -0.0016(14) 0.0113(14)
C6 0.0499(19) 0.0398(18) 0.051(2) 0.0043(14) 0.0049(15) 0.0109(15)
C7 0.056(2) 0.0465(18) 0.063(2) 0.0080(17) 0.0172(17) 0.0105(17)
C8 0.0302(15) 0.0366(16) 0.0554(19) -0.0068(14) 0.0000(14) 0.0045(13)

loop_
_atom_type_symbol
_atom_type_description
_atom_type_scat_dispersion_real
_atom_type_scat_dispersion_imag
_atom_type_scat_source
C C 0.0033 0.0016 'International Tables Vol C Tables 4.2.6.8 and 6.1.1.4'
H H 0.0000 0.0000 'International Tables Vol C Tables 4.2.6.8 and 6.1.1.4'
N N 0.0061 0.0033 'International Tables Vol C Tables 4.2.6.8 and 6.1.1.4'
O O 0.0106 0.0060 'International Tables Vol C Tables 4.2.6.8 and 6.1.1.4'
Cu Cu 0.3201 1.2651 'International Tables Vol C Tables 4.2.6.8 and 6.1.1.4'

loop_
_geom_angle_atom_site_label_1
_geom_angle_atom_site_label_2
_geom_angle_atom_site_label_3
_geom_angle
_geom_angle_site_symmetry_1
_geom_angle_site_symmetry_3
N4 Cu01 N4 89.43(15) . 19_655
N4 Cu01 N2 173.29(12) . 8_645
N4 Cu01 N2 88.87(10) 19_655 8_645
N4 Cu01 N2 88.87(10) . 21_545
N4 Cu01 N2 173.29(12) 19_655 21_545
N2 Cu01 N2 93.54(14) 8_645 21_545
C2 N1 C3 104.8(2) . .
C2 N1 C1 129.7(2) . .
C3 N1 C1 125.5(2) . .
C2 N2 N3 108.1(2) . .
C2 N2 Cu01 132.7(2) . 11_556
N3 N2 Cu01 118.91(19) . 11_556
C3 N3 N2 105.7(2) . .
C7 N4 C6 105.9(3) . .
C7 N4 Cu01 127.5(2) . .
C6 N4 Cu01 125.7(2) . .
C7 N5 C5 107.9(3) . .
N1 C1 C4 111.1(3) . .
N1 C1 C8 110.7(2) . .
C4 C1 C8 114.2(2) . .
N2 C2 N1 109.9(3) . .
N3 C3 N1 111.5(3) . .
C5 C4 C1 111.9(2) . .
C6 C5 N5 105.8(3) . .
C6 C5 C4 130.8(3) . .
N5 C5 C4 123.1(3) . .
C5 C6 N4 109.3(3) . .
N4 C7 N5 111.0(3) . .
O1 C8 O2 127.3(3) . .
O1 C8 C1 118.3(3) . .
O2 C8 C1 114.4(3) . .

loop_
_geom_bond_atom_site_label_1
_geom_bond_atom_site_label_2
_geom_bond_distance
_geom_bond_site_symmetry_2
Cu01 N4 1.968(3) .
Cu01 N4 1.968(3) 19_655
Cu01 N2 1.997(2) 8_645
Cu01 N2 1.997(2) 21_545
O1 C8 1.225(4) .
O2 C8 1.247(4) .
N1 C2 1.348(4) .
N1 C3 1.353(4) .
N1 C1 1.473(4) .
N2 C2 1.307(4) .
N2 N3 1.382(3) .
N2 Cu01 1.997(2) 11_556
N3 C3 1.302(4) .
N4 C7 1.317(4) .
N4 C6 1.366(4) .
N5 C7 1.331(4) .
N5 C5 1.363(4) .
C1 C4 1.522(5) .
C1 C8 1.554(4) .
C4 C5 1.494(4) .
C5 C6 1.360(5) .

loop_
_geom_torsion_atom_site_label_1
_geom_torsion_atom_site_label_2
_geom_torsion_atom_site_label_3
_geom_torsion_atom_site_label_4
_geom_torsion
_geom_torsion_site_symmetry_1
C2 N2 N3 C3 0.4(3) .
Cu01 N2 N3 C3 174.7(2) 11_556
C2 N1 C1 C4 -84.4(4) .
C3 N1 C1 C4 94.5(3) .
C2 N1 C1 C8 43.7(4) .
C3 N1 C1 C8 -137.5(3) .
N3 N2 C2 N1 -0.8(3) .
Cu01 N2 C2 N1 -174.0(2) 11_556
C3 N1 C2 N2 0.9(3) .
C1 N1 C2 N2 179.9(3) .
N2 N3 C3 N1 0.2(3) .
C2 N1 C3 N3 -0.6(3) .
C1 N1 C3 N3 -179.7(3) .
N1 C1 C4 C5 62.6(3) .
C8 C1 C4 C5 -63.5(3) .
C7 N5 C5 C6 0.7(4) .
C7 N5 C5 C4 175.4(3) .
C1 C4 C5 C6 63.8(5) .
C1 C4 C5 N5 -109.4(4) .
N5 C5 C6 N4 -0.5(4) .
C4 C5 C6 N4 -174.6(3) .
C7 N4 C6 C5 0.1(4) .
Cu01 N4 C6 C5 170.6(2) .
C6 N4 C7 N5 0.4(4) .
Cu01 N4 C7 N5 -169.9(2) .
C5 N5 C7 N4 -0.7(4) .
N1 C1 C8 O1 18.4(4) .
C4 C1 C8 O1 144.8(3) .
N1 C1 C8 O2 -162.6(3) .
C4 C1 C8 O2 -36.3(4) .
